data_7022843
loop_
_publ_author_name
'Huang, Yong'
'Wang, Wei'
'Lin, Chu-Chieh'
'Blake, Matthew P.'
'Clark, Lawrence'
'Schwarz, Andrew D.'
'Mountford, Philip'

_publ_section_title
;
 Potassium, zinc, and magnesium complexes of a bulky OOO-tridentate
 bis(phenolate) ligand: synthesis, structures, and studies of cyclic ester
 polymerisation.
;
_journal_issue 25
_journal_name_full 'Dalton transactions (Cambridge, England : 2003)'
_journal_page_first 9313
_journal_page_last 9324
_journal_paper_doi 10.1039/c3dt50135c
_journal_volume 42
_journal_year 2013
_chemical_formula_moiety 'C100 H104 O6 Zn2,2(C7 H8)'
_chemical_formula_sum 'C114 H120 O6 Zn2'
_chemical_formula_weight 1716.84
_chemical_name_systematic
;
?
;
_space_group_IT_number 2
_symmetry_cell_setting triclinic
_symmetry_space_group_name_Hall '-P 1'
_symmetry_space_group_name_H-M 'P -1'
_atom_sites_solution_hydrogens geom
_atom_sites_solution_primary direct
_atom_sites_solution_secondary difmap
_audit_creation_method SHELXL-97
_cell_angle_alpha 102.9950(10)
_cell_angle_beta 99.0350(10)
_cell_angle_gamma 118.2450(10)
_cell_formula_units_Z 1
_cell_length_a 13.0407(9)
_cell_length_b 13.5075(9)
_cell_length_c 16.6604(11)
_cell_measurement_reflns_used 4121
_cell_measurement_temperature 293(2)
_cell_measurement_theta_max 25.963
_cell_measurement_theta_min 2.190
_cell_volume 2397.5(3)
_computing_cell_refinement 'Bruker SMART'
_computing_data_collection 'Bruker SMART'
_computing_data_reduction 'Bruker SHELXTL'
_computing_molecular_graphics 'Bruker SHELXTL'
_computing_publication_material 'Bruker SHELXTL'
_computing_structure_refinement 'SHELXL-97 (Sheldrick, 1997)'
_computing_structure_solution 'SHELXS-97 (Sheldrick, 1990)'
_diffrn_ambient_temperature 293(2)
_diffrn_measured_fraction_theta_full 0.982
_diffrn_measured_fraction_theta_max 0.982
_diffrn_measurement_device_type 'CCD area detector'
_diffrn_measurement_method 'phi and omega scans'
_diffrn_radiation_monochromator graphite
_diffrn_radiation_source 'fine-focus sealed tube'
_diffrn_radiation_type MoK\a
_diffrn_radiation_wavelength 0.71073
_diffrn_reflns_av_R_equivalents 0.0139
_diffrn_reflns_av_sigmaI/netI 0.0222
_diffrn_reflns_limit_h_max 9
_diffrn_reflns_limit_h_min -15
_diffrn_reflns_limit_k_max 16
_diffrn_reflns_limit_k_min -13
_diffrn_reflns_limit_l_max 20
_diffrn_reflns_limit_l_min -19
_diffrn_reflns_number 12969
_diffrn_reflns_theta_full 25.50
_diffrn_reflns_theta_max 25.50
_diffrn_reflns_theta_min 1.79
_exptl_absorpt_coefficient_mu 0.555
_exptl_absorpt_correction_T_max 1
_exptl_absorpt_correction_T_min 0.843
_exptl_absorpt_correction_type multi-scan
_exptl_absorpt_process_details 'SADABS, Sheldrick (1996)'
_exptl_crystal_colour colorless
_exptl_crystal_density_diffrn 1.189
_exptl_crystal_density_method 'not measured'
_exptl_crystal_description parallelpiped
_exptl_crystal_F_000 912
_exptl_crystal_size_max 0.22
_exptl_crystal_size_mid 0.17
_exptl_crystal_size_min 0.13
_refine_diff_density_max 0.655
_refine_diff_density_min -0.420
_refine_diff_density_rms 0.058
_refine_ls_extinction_coef none
_refine_ls_extinction_method none
_refine_ls_goodness_of_fit_ref 1.004
_refine_ls_hydrogen_treatment constr
_refine_ls_matrix_type full
_refine_ls_number_parameters 538
_refine_ls_number_reflns 8762
_refine_ls_number_restraints 3
_refine_ls_restrained_S_all 1.007
_refine_ls_R_factor_all 0.0502
_refine_ls_R_factor_gt 0.0439
_refine_ls_shift/su_max 0.000
_refine_ls_shift/su_mean 0.000
_refine_ls_structure_factor_coef Fsqd
_refine_ls_weighting_details 'calc w=1/[\s^2^(Fo^2^)+(0.1250P)^2^+0.0000P] where P=(Fo^2^+2Fc^2^)/3'
_refine_ls_weighting_scheme calc
_refine_ls_wR_factor_gt 0.1447
_refine_ls_wR_factor_ref 0.1515
_reflns_number_gt 7624
_reflns_number_total 8762
_reflns_threshold_expression >2sigma(I)
_cod_data_source_file c3dt50135c.txt
_cod_data_source_block '[Zn2L2]'
_cod_depositor_comments
;
The following automatic conversions were performed:

'_symmetry_cell_setting' value 'Triclinic' changed to 'triclinic'
according to /home/saulius/struct/CIF-dictionaries/cif_core.dic
dictionary named 'cif_core.dic' version 2.4.2 from 2011-04-26.

Automatic conversion script
Id: cif_fix_values 1891 2012-01-12 08:04:46Z andrius 
;
_cod_original_sg_symbol_H-M P-1
_cod_database_code 7022843

loop_
_symmetry_equiv_pos_as_xyz
'x, y, z'
'-x, -y, -z'

loop_
_atom_site_label
_atom_site_type_symbol
_atom_site_fract_x
_atom_site_fract_y
_atom_site_fract_z
_atom_site_U_iso_or_equiv
_atom_site_adp_type
_atom_site_occupancy
_atom_site_symmetry_multiplicity
_atom_site_calc_flag
_atom_site_refinement_flags
Zn Zn 0.60730(2) 0.56635(2) 0.576970(14) 0.03829(12) Uani 1 1 d .
O1 O 0.74706(15) 0.69148(13) 0.66353(10) 0.0483(4) Uani 1 1 d .
O3 O 0.56574(13) 0.48364(13) 0.45176(9) 0.0380(3) Uani 1 1 d .
O2 O 0.61135(13) 0.42712(12) 0.60723(9) 0.0378(3) Uani 1 1 d .
C1 C 0.76684(18) 0.67611(18) 0.74008(13) 0.0389(4) Uani 1 1 d .
C2 C 0.79177(19) 0.76426(19) 0.81766(14) 0.0430(5) Uani 1 1 d .
C3 C 0.8101(2) 0.7417(2) 0.89520(14) 0.0484(5) Uani 1 1 d .
H3A H 0.8274 0.7996 0.9465 0.058 Uiso 1 1 calc R
C4 C 0.8039(2) 0.6373(2) 0.89948(14) 0.0501(5) Uani 1 1 d .
C5 C 0.7782(2) 0.5525(2) 0.82271(14) 0.0481(5) Uani 1 1 d .
H5A H 0.7727 0.4816 0.8237 0.058 Uiso 1 1 calc R
C6 C 0.76041(19) 0.57027(18) 0.74409(13) 0.0398(4) Uani 1 1 d .
C7 C 0.7340(2) 0.4747(2) 0.66297(14) 0.0447(5) Uani 1 1 d .
H7A H 0.7936 0.5081 0.6333 0.054 Uiso 1 1 calc R
H7B H 0.7392 0.4111 0.6774 0.054 Uiso 1 1 calc R
C8 C 0.5699(2) 0.32320(18) 0.53113(13) 0.0414(5) Uani 1 1 d .
H8A H 0.4832 0.2869 0.5034 0.050 Uiso 1 1 calc R
H8B H 0.5806 0.2647 0.5497 0.050 Uiso 1 1 calc R
C9 C 0.63688(19) 0.35319(18) 0.46611(13) 0.0387(4) Uani 1 1 d .
C10 C 0.7033(2) 0.30157(19) 0.44414(14) 0.0453(5) Uani 1 1 d .
H10A H 0.7088 0.2507 0.4717 0.054 Uiso 1 1 calc R
C11 C 0.7617(2) 0.3244(2) 0.38197(15) 0.0455(5) Uani 1 1 d .
C12 C 0.7532(2) 0.4030(2) 0.34385(15) 0.0457(5) Uani 1 1 d .
H12A H 0.7932 0.4196 0.3026 0.055 Uiso 1 1 calc R
C13 C 0.68869(19) 0.45856(18) 0.36331(13) 0.0394(4) Uani 1 1 d .
C14 C 0.62901(18) 0.43143(17) 0.42644(13) 0.0361(4) Uani 1 1 d .
C15 C 0.8007(2) 0.8812(2) 0.81602(16) 0.0505(5) Uani 1 1 d .
C16 C 0.6781(3) 0.8539(3) 0.7593(2) 0.0811(9) Uani 1 1 d .
H16A H 0.6586 0.8027 0.7017 0.122 Uiso 1 1 calc R
H16B H 0.6854 0.9274 0.7574 0.122 Uiso 1 1 calc R
H16C H 0.6143 0.8147 0.7836 0.122 Uiso 1 1 calc R
C17 C 0.8268(3) 0.9644(2) 0.9075(2) 0.0708(8) Uani 1 1 d .
H17A H 0.9021 0.9832 0.9451 0.106 Uiso 1 1 calc R
H17B H 0.7612 0.9247 0.9302 0.106 Uiso 1 1 calc R
H17C H 0.8332 1.0370 0.9038 0.106 Uiso 1 1 calc R
C18 C 0.9093(3) 0.9513(2) 0.78537(15) 0.0535(6) Uani 1 1 d .
C19 C 0.9067(4) 1.0183(3) 0.7337(2) 0.0895(12) Uani 1 1 d .
H19A H 0.8360 1.0181 0.7137 0.107 Uiso 1 1 calc R
C20 C 1.0121(6) 1.0862(3) 0.7119(3) 0.1139(18) Uani 1 1 d .
H20A H 1.0101 1.1314 0.6778 0.137 Uiso 1 1 calc R
C21 C 1.1150(5) 1.0878(3) 0.7387(3) 0.119(2) Uani 1 1 d .
H21A H 1.1827 1.1318 0.7221 0.143 Uiso 1 1 calc R
C22 C 1.1200(4) 1.0233(3) 0.7915(3) 0.1039(14) Uani 1 1 d .
H22A H 1.1916 1.0250 0.8117 0.125 Uiso 1 1 calc R
C23 C 1.0170(3) 0.9562(3) 0.8140(2) 0.0741(9) Uani 1 1 d .
H23A H 1.0209 0.9131 0.8495 0.089 Uiso 1 1 calc R
C24 C 0.8271(3) 0.6136(3) 0.98526(16) 0.0642(7) Uani 1 1 d .
C25 C 0.8397(4) 0.7096(3) 1.06245(18) 0.0941(13) Uani 1 1 d .
H25A H 0.8536 0.6916 1.1142 0.141 Uiso 1 1 calc R
H25B H 0.7659 0.7110 1.0529 0.141 Uiso 1 1 calc R
H25C H 0.9074 0.7864 1.0687 0.141 Uiso 1 1 calc R
C26 C 0.9462(4) 0.6145(5) 1.0006(3) 0.1148(16) Uani 1 1 d .
H26A H 0.9628 0.5999 1.0535 0.172 Uiso 1 1 calc R
H26B H 1.0120 0.6911 1.0046 0.172 Uiso 1 1 calc R
H26C H 0.9385 0.5532 0.9533 0.172 Uiso 1 1 calc R
C27 C 0.7186(3) 0.4940(2) 0.97836(16) 0.0625(7) Uani 1 1 d .
C28 C 0.7335(5) 0.4206(4) 1.0184(3) 0.1097(14) Uani 1 1 d .
H28A H 0.8111 0.4403 1.0475 0.132 Uiso 1 1 calc R
C29 C 0.6258(8) 0.3126(5) 1.0142(4) 0.158(3) Uani 1 1 d .
H29A H 0.6346 0.2631 1.0418 0.190 Uiso 1 1 calc R
C30 C 0.5146(7) 0.2828(5) 0.9717(5) 0.150(3) Uani 1 1 d .
H30A H 0.4466 0.2121 0.9687 0.180 Uiso 1 1 calc R
C31 C 0.5000(5) 0.3548(4) 0.9327(4) 0.1258(17) Uani 1 1 d .
H31A H 0.4220 0.3339 0.9031 0.151 Uiso 1 1 calc R
C32 C 0.6003(4) 0.4585(3) 0.9371(3) 0.0926(11) Uani 1 1 d .
H32A H 0.5882 0.5077 0.9109 0.111 Uiso 1 1 calc R
C33 C 0.8371(2) 0.2702(2) 0.35467(18) 0.0566(6) Uani 1 1 d .
C34 C 0.9732(3) 0.3701(3) 0.3908(3) 0.0962(13) Uani 1 1 d .
H34A H 1.0218 0.3381 0.3745 0.144 Uiso 1 1 calc R
H34B H 0.9961 0.4020 0.4527 0.144 Uiso 1 1 calc R
H34C H 0.9866 0.4327 0.3676 0.144 Uiso 1 1 calc R
C35 C 0.8201(4) 0.1706(3) 0.3896(2) 0.0781(9) Uani 1 1 d .
H35A H 0.7359 0.1063 0.3668 0.117 Uiso 1 1 calc R
H35B H 0.8431 0.2008 0.4516 0.117 Uiso 1 1 calc R
H35C H 0.8706 0.1416 0.3724 0.117 Uiso 1 1 calc R
C36 C 0.7928(3) 0.2155(2) 0.25580(19) 0.0596(7) Uani 1 1 d .
C37 C 0.6692(3) 0.1331(3) 0.2123(2) 0.0796(9) Uani 1 1 d .
H37A H 0.6137 0.1161 0.2438 0.095 Uiso 1 1 calc R
C38 C 0.6264(5) 0.0756(5) 0.1235(3) 0.1172(16) Uani 1 1 d .
H38A H 0.5430 0.0213 0.0968 0.141 Uiso 1 1 calc R
C39 C 0.6997(8) 0.0956(7) 0.0763(3) 0.138(2) Uani 1 1 d .
H39A H 0.6690 0.0538 0.0171 0.166 Uiso 1 1 calc R
C40 C 0.8203(7) 0.1772(6) 0.1137(4) 0.135(2) Uani 1 1 d .
H40A H 0.8717 0.1941 0.0792 0.162 Uiso 1 1 calc R
C41 C 0.8712(4) 0.2386(4) 0.2059(3) 0.0969(13) Uani 1 1 d .
H41A H 0.9549 0.2925 0.2313 0.116 Uiso 1 1 calc R
C42 C 0.6785(2) 0.5402(2) 0.31646(14) 0.0458(5) Uani 1 1 d .
C43 C 0.5480(3) 0.4712(3) 0.25356(17) 0.0643(7) Uani 1 1 d .
H43A H 0.4902 0.4499 0.2854 0.096 Uiso 1 1 calc R
H43B H 0.5335 0.4000 0.2125 0.096 Uiso 1 1 calc R
H43C H 0.5387 0.5208 0.2235 0.096 Uiso 1 1 calc R
C44 C 0.7673(3) 0.5725(3) 0.2620(2) 0.0703(8) Uani 1 1 d .
H44A H 0.8500 0.6156 0.2994 0.105 Uiso 1 1 calc R
H44B H 0.7562 0.6214 0.2321 0.105 Uiso 1 1 calc R
H44C H 0.7508 0.5005 0.2206 0.105 Uiso 1 1 calc R
C45 C 0.7128(2) 0.6608(2) 0.38021(15) 0.0480(5) Uani 1 1 d .
C46 C 0.8062(3) 0.7147(3) 0.4573(2) 0.0761(9) Uani 1 1 d .
H46A H 0.8434 0.6744 0.4720 0.091 Uiso 1 1 calc R
C47 C 0.8457(4) 0.8276(3) 0.5133(3) 0.1039(14) Uani 1 1 d .
H47A H 0.9082 0.8618 0.5651 0.125 Uiso 1 1 calc R
C48 C 0.7922(4) 0.8889(3) 0.4921(3) 0.0961(12) Uani 1 1 d .
H48A H 0.8183 0.9647 0.5291 0.115 Uiso 1 1 calc R
C49 C 0.7007(4) 0.8369(3) 0.4163(3) 0.0798(10) Uani 1 1 d .
H49A H 0.6648 0.8781 0.4011 0.096 Uiso 1 1 calc R
C50 C 0.6602(3) 0.7238(2) 0.36158(19) 0.0589(6) Uani 1 1 d .
H50A H 0.5958 0.6893 0.3109 0.071 Uiso 1 1 calc R
C53 C 0.7651(10) 1.1720(9) 0.6343(4) 0.236(7) Uani 1 1 d GU
H53A H 0.8158 1.1841 0.5993 0.284 Uiso 1 1 calc R
C57 C 0.8103(7) 1.2490(6) 0.7193(5) 0.196(4) Uani 1 1 d GU
C52 C 0.7345(9) 1.2308(7) 0.7716(3) 0.197(4) Uani 1 1 d GU
H52A H 0.7647 1.2824 0.8285 0.236 Uiso 1 1 calc R
C56 C 0.6137(9) 1.1355(9) 0.7389(7) 0.322(9) Uani 1 1 d G
H56A H 0.5630 1.1234 0.7739 0.386 Uiso 1 1 calc R
C55 C 0.5685(7) 1.0585(7) 0.6539(8) 0.291(8) Uani 1 1 d G
H55A H 0.4877 0.9948 0.6320 0.349 Uiso 1 1 calc R
C54 C 0.6443(11) 1.0767(8) 0.6016(4) 0.295(9) Uani 1 1 d G
H54A H 0.6141 1.0251 0.5447 0.354 Uiso 1 1 calc R
C51 C 0.9178(9) 1.3426(13) 0.7432(10) 0.322(9) Uani 1 1 d .
H51A H 0.9550 1.3382 0.6982 0.483 Uiso 1 1 calc R
H51B H 0.9665 1.3472 0.7951 0.483 Uiso 1 1 calc R
H51C H 0.9122 1.4125 0.7541 0.483 Uiso 1 1 calc R

loop_
_atom_site_aniso_label
_atom_site_aniso_U_11
_atom_site_aniso_U_22
_atom_site_aniso_U_33
_atom_site_aniso_U_23
_atom_site_aniso_U_13
_atom_site_aniso_U_12
Zn 0.03958(17) 0.04349(17) 0.03346(16) 0.00796(11) 0.00960(11) 0.02592(13)
O1 0.0523(9) 0.0406(8) 0.0415(8) 0.0155(6) 0.0078(7) 0.0182(7)
O3 0.0398(7) 0.0489(8) 0.0343(7) 0.0114(6) 0.0164(6) 0.0298(7)
O2 0.0392(7) 0.0420(7) 0.0331(7) 0.0086(6) 0.0136(6) 0.0232(6)
C1 0.0369(10) 0.0393(10) 0.0359(10) 0.0124(8) 0.0083(8) 0.0178(9)
C2 0.0386(11) 0.0394(10) 0.0458(12) 0.0108(9) 0.0113(9) 0.0189(9)
C3 0.0520(13) 0.0444(11) 0.0372(11) 0.0073(9) 0.0121(10) 0.0203(10)
C4 0.0556(13) 0.0505(12) 0.0384(11) 0.0155(10) 0.0111(10) 0.0246(11)
C5 0.0548(13) 0.0474(12) 0.0443(12) 0.0157(10) 0.0104(10) 0.0300(11)
C6 0.0385(10) 0.0422(11) 0.0370(10) 0.0101(9) 0.0095(8) 0.0222(9)
C7 0.0448(12) 0.0512(12) 0.0438(12) 0.0124(10) 0.0131(9) 0.0313(10)
C8 0.0486(12) 0.0350(10) 0.0399(11) 0.0095(8) 0.0185(9) 0.0216(9)
C9 0.0415(11) 0.0375(10) 0.0372(10) 0.0085(8) 0.0153(9) 0.0219(9)
C10 0.0537(13) 0.0424(11) 0.0461(12) 0.0108(9) 0.0175(10) 0.0313(10)
C11 0.0457(12) 0.0448(11) 0.0499(12) 0.0066(9) 0.0185(10) 0.0297(10)
C12 0.0456(12) 0.0495(12) 0.0486(12) 0.0132(10) 0.0265(10) 0.0280(10)
C13 0.0399(11) 0.0425(10) 0.0390(10) 0.0110(8) 0.0184(9) 0.0236(9)
C14 0.0352(10) 0.0385(10) 0.0364(10) 0.0077(8) 0.0137(8) 0.0222(8)
C15 0.0541(13) 0.0417(11) 0.0540(13) 0.0105(10) 0.0165(11) 0.0269(10)
C16 0.0715(19) 0.0611(17) 0.108(3) 0.0206(17) 0.0079(18) 0.0421(15)
C17 0.092(2) 0.0507(14) 0.0756(19) 0.0145(13) 0.0418(17) 0.0403(15)
C18 0.0714(16) 0.0350(11) 0.0445(12) 0.0065(9) 0.0189(11) 0.0239(11)
C19 0.115(3) 0.0488(15) 0.0651(18) 0.0231(14) 0.0059(18) 0.0193(17)
C20 0.167(5) 0.057(2) 0.068(2) 0.0262(17) 0.044(3) 0.019(3)
C21 0.156(5) 0.0480(18) 0.133(4) 0.020(2) 0.108(4) 0.025(2)
C22 0.094(3) 0.0585(18) 0.165(4) 0.028(2) 0.082(3) 0.0358(18)
C23 0.0767(19) 0.0554(15) 0.109(2) 0.0344(16) 0.0532(19) 0.0384(15)
C24 0.0747(18) 0.0712(17) 0.0391(12) 0.0221(12) 0.0106(12) 0.0337(15)
C25 0.134(3) 0.0650(18) 0.0422(15) 0.0142(13) 0.0208(18) 0.027(2)
C26 0.094(3) 0.183(5) 0.083(3) 0.076(3) 0.014(2) 0.075(3)
C27 0.091(2) 0.0590(15) 0.0458(13) 0.0223(11) 0.0244(14) 0.0428(15)
C28 0.154(4) 0.087(3) 0.106(3) 0.053(2) 0.032(3) 0.071(3)
C29 0.227(8) 0.097(4) 0.170(6) 0.092(4) 0.067(6) 0.078(5)
C30 0.181(6) 0.080(3) 0.163(6) 0.057(4) 0.070(5) 0.038(4)
C31 0.107(3) 0.099(3) 0.139(4) 0.049(3) 0.047(3) 0.025(3)
C32 0.085(2) 0.088(2) 0.103(3) 0.053(2) 0.035(2) 0.035(2)
C33 0.0559(14) 0.0592(14) 0.0655(16) 0.0111(12) 0.0253(12) 0.0407(12)
C34 0.0535(17) 0.083(2) 0.138(3) 0.003(2) 0.0226(19) 0.0427(17)
C35 0.113(3) 0.099(2) 0.0743(19) 0.0308(17) 0.0425(18) 0.089(2)
C36 0.0799(18) 0.0612(15) 0.0680(16) 0.0234(13) 0.0414(15) 0.0535(15)
C37 0.084(2) 0.077(2) 0.0716(19) 0.0079(16) 0.0214(17) 0.0461(18)
C38 0.144(4) 0.127(4) 0.076(3) -0.002(2) 0.008(3) 0.093(3)
C39 0.226(7) 0.195(6) 0.077(3) 0.041(3) 0.052(4) 0.172(6)
C40 0.231(7) 0.212(6) 0.113(4) 0.100(4) 0.127(5) 0.186(6)
C41 0.131(3) 0.133(3) 0.113(3) 0.072(3) 0.090(3) 0.105(3)
C42 0.0540(13) 0.0500(12) 0.0418(11) 0.0174(10) 0.0239(10) 0.0303(11)
C43 0.0708(17) 0.0688(16) 0.0458(13) 0.0180(12) 0.0070(12) 0.0355(14)
C44 0.100(2) 0.0748(18) 0.0721(18) 0.0414(15) 0.0600(17) 0.0552(17)
C45 0.0575(13) 0.0465(12) 0.0511(13) 0.0216(10) 0.0277(11) 0.0304(11)
C46 0.088(2) 0.0524(15) 0.0729(19) 0.0084(13) 0.0028(16) 0.0377(15)
C47 0.130(3) 0.0601(19) 0.082(2) -0.0022(17) -0.005(2) 0.044(2)
C48 0.141(4) 0.0558(17) 0.084(2) 0.0136(17) 0.038(2) 0.050(2)
C49 0.111(3) 0.0653(18) 0.111(3) 0.0521(19) 0.068(2) 0.0627(19)
C50 0.0700(17) 0.0614(15) 0.0671(16) 0.0347(13) 0.0360(14) 0.0409(14)
C53 0.46(2) 0.318(14) 0.111(5) 0.084(7) 0.062(8) 0.337(16)
C57 0.250(11) 0.217(9) 0.240(9) 0.134(8) 0.082(9) 0.184(9)
C52 0.366(14) 0.221(9) 0.188(7) 0.144(7) 0.161(9) 0.235(10)
C56 0.37(2) 0.171(10) 0.375(19) 0.122(12) 0.023(17) 0.124(12)
C55 0.273(16) 0.319(18) 0.222(13) 0.081(13) 0.027(13) 0.133(14)
C54 0.39(2) 0.270(17) 0.280(15) 0.094(12) -0.018(16) 0.245(18)
C51 0.149(8) 0.41(2) 0.48(2) 0.231(19) 0.078(11) 0.172(11)

loop_
_atom_type_symbol
_atom_type_description
_atom_type_scat_dispersion_real
_atom_type_scat_dispersion_imag
_atom_type_scat_source
C C 0.0033 0.0016 'International Tables Vol C Tables 4.2.6.8 and 6.1.1.4'
H H 0.0000 0.0000 'International Tables Vol C Tables 4.2.6.8 and 6.1.1.4'
O O 0.0106 0.0060 'International Tables Vol C Tables 4.2.6.8 and 6.1.1.4'
Zn Zn 0.2839 1.4301 'International Tables Vol C Tables 4.2.6.8 and 6.1.1.4'

loop_
_geom_angle_atom_site_label_1
_geom_angle_atom_site_label_2
_geom_angle_atom_site_label_3
_geom_angle
_geom_angle_site_symmetry_1
_geom_angle_site_symmetry_3
O1 Zn O3 133.72(7) . 2_666
O1 Zn O3 135.53(7) . .
O3 Zn O3 84.20(6) 2_666 .
O1 Zn O2 97.69(6) . .
O3 Zn O2 104.58(6) 2_666 .
O3 Zn O2 91.80(6) . .
O1 Zn Zn 161.20(5) . 2_666
O3 Zn Zn 42.32(4) 2_666 2_666
O3 Zn Zn 41.87(4) . 2_666
O2 Zn Zn 100.96(4) . 2_666
C1 O1 Zn 116.05(13) . .
C14 O3 Zn 134.91(12) . 2_666
C14 O3 Zn 117.97(12) . .
Zn O3 Zn 95.80(6) 2_666 .
C7 O2 C8 113.30(16) . .
C7 O2 Zn 108.06(12) . .
C8 O2 Zn 113.36(12) . .
O1 C1 C6 120.26(19) . .
O1 C1 C2 120.81(19) . .
C6 C1 C2 118.92(19) . .
C3 C2 C1 117.8(2) . .
C3 C2 C15 121.8(2) . .
C1 C2 C15 120.4(2) . .
C4 C3 C2 123.5(2) . .
C4 C3 H3A 118.2 . .
C2 C3 H3A 118.2 . .
C5 C4 C3 117.4(2) . .
C5 C4 C24 119.0(2) . .
C3 C4 C24 123.6(2) . .
C4 C5 C6 121.7(2) . .
C4 C5 H5A 119.2 . .
C6 C5 H5A 119.2 . .
C5 C6 C1 120.70(19) . .
C5 C6 C7 118.9(2) . .
C1 C6 C7 120.38(19) . .
O2 C7 C6 108.54(17) . .
O2 C7 H7A 110.0 . .
C6 C7 H7A 110.0 . .
O2 C7 H7B 110.0 . .
C6 C7 H7B 110.0 . .
H7A C7 H7B 108.4 . .
O2 C8 C9 113.37(16) . .
O2 C8 H8A 108.9 . .
C9 C8 H8A 108.9 . .
O2 C8 H8B 108.9 . .
C9 C8 H8B 108.9 . .
H8A C8 H8B 107.7 . .
C10 C9 C14 120.41(19) . .
C10 C9 C8 120.3(2) . .
C14 C9 C8 119.23(18) . .
C11 C10 C9 121.2(2) . .
C11 C10 H10A 119.4 . .
C9 C10 H10A 119.4 . .
C10 C11 C12 117.4(2) . .
C10 C11 C33 123.8(2) . .
C12 C11 C33 118.8(2) . .
C11 C12 C13 124.4(2) . .
C11 C12 H12A 117.8 . .
C13 C12 H12A 117.8 . .
C12 C13 C14 116.4(2) . .
C12 C13 C42 121.89(18) . .
C14 C13 C42 121.68(18) . .
O3 C14 C9 118.75(17) . .
O3 C14 C13 120.96(18) . .
C9 C14 C13 120.26(18) . .
C18 C15 C2 109.11(19) . .
C18 C15 C16 113.0(2) . .
C2 C15 C16 110.1(2) . .
C18 C15 C17 105.8(2) . .
C2 C15 C17 112.1(2) . .
C16 C15 C17 106.7(2) . .
C15 C16 H16A 109.5 . .
C15 C16 H16B 109.5 . .
H16A C16 H16B 109.5 . .
C15 C16 H16C 109.5 . .
H16A C16 H16C 109.5 . .
H16B C16 H16C 109.5 . .
C15 C17 H17A 109.5 . .
C15 C17 H17B 109.5 . .
H17A C17 H17B 109.5 . .
C15 C17 H17C 109.5 . .
H17A C17 H17C 109.5 . .
H17B C17 H17C 109.5 . .
C23 C18 C19 117.7(3) . .
C23 C18 C15 119.8(2) . .
C19 C18 C15 122.3(3) . .
C18 C19 C20 119.4(4) . .
C18 C19 H19A 120.3 . .
C20 C19 H19A 120.3 . .
C21 C20 C19 122.1(4) . .
C21 C20 H20A 119.0 . .
C19 C20 H20A 119.0 . .
C20 C21 C22 119.4(4) . .
C20 C21 H21A 120.3 . .
C22 C21 H21A 120.3 . .
C21 C22 C23 119.3(4) . .
C21 C22 H22A 120.3 . .
C23 C22 H22A 120.3 . .
C18 C23 C22 122.1(4) . .
C18 C23 H23A 119.0 . .
C22 C23 H23A 119.0 . .
C27 C24 C26 112.1(3) . .
C27 C24 C25 107.2(2) . .
C26 C24 C25 108.8(3) . .
C27 C24 C4 109.1(2) . .
C26 C24 C4 107.7(2) . .
C25 C24 C4 112.0(3) . .
C24 C25 H25A 109.5 . .
C24 C25 H25B 109.5 . .
H25A C25 H25B 109.5 . .
C24 C25 H25C 109.5 . .
H25A C25 H25C 109.5 . .
H25B C25 H25C 109.5 . .
C24 C26 H26A 109.5 . .
C24 C26 H26B 109.5 . .
H26A C26 H26B 109.5 . .
C24 C26 H26C 109.5 . .
H26A C26 H26C 109.5 . .
H26B C26 H26C 109.5 . .
C32 C27 C28 117.0(4) . .
C32 C27 C24 121.3(3) . .
C28 C27 C24 121.6(3) . .
C27 C28 C29 118.6(5) . .
C27 C28 H28A 120.7 . .
C29 C28 H28A 120.7 . .
C30 C29 C28 121.2(5) . .
C30 C29 H29A 119.4 . .
C28 C29 H29A 119.4 . .
C29 C30 C31 120.3(5) . .
C29 C30 H30A 119.9 . .
C31 C30 H30A 119.9 . .
C30 C31 C32 119.6(6) . .
C30 C31 H31A 120.2 . .
C32 C31 H31A 120.2 . .
C31 C32 C27 123.4(4) . .
C31 C32 H32A 118.3 . .
C27 C32 H32A 118.3 . .
C35 C33 C36 107.2(2) . .
C35 C33 C34 108.1(3) . .
C36 C33 C34 112.7(3) . .
C35 C33 C11 112.7(2) . .
C36 C33 C11 108.0(2) . .
C34 C33 C11 108.2(2) . .
C33 C34 H34A 109.5 . .
C33 C34 H34B 109.5 . .
H34A C34 H34B 109.5 . .
C33 C34 H34C 109.5 . .
H34A C34 H34C 109.5 . .
H34B C34 H34C 109.5 . .
C33 C35 H35A 109.5 . .
C33 C35 H35B 109.5 . .
H35A C35 H35B 109.5 . .
C33 C35 H35C 109.5 . .
H35A C35 H35C 109.5 . .
H35B C35 H35C 109.5 . .
C41 C36 C37 116.8(3) . .
C41 C36 C33 123.1(3) . .
C37 C36 C33 120.0(3) . .
C38 C37 C36 121.8(4) . .
C38 C37 H37A 119.1 . .
C36 C37 H37A 119.1 . .
C39 C38 C37 121.8(5) . .
C39 C38 H38A 119.1 . .
C37 C38 H38A 119.1 . .
C38 C39 C40 119.8(5) . .
C38 C39 H39A 120.1 . .
C40 C39 H39A 120.1 . .
C39 C40 C41 121.3(5) . .
C39 C40 H40A 119.4 . .
C41 C40 H40A 119.4 . .
C36 C41 C40 118.6(5) . .
C36 C41 H41A 120.7 . .
C40 C41 H41A 120.7 . .
C13 C42 C45 111.88(18) . .
C13 C42 C43 107.66(19) . .
C45 C42 C43 112.9(2) . .
C13 C42 C44 112.0(2) . .
C45 C42 C44 105.2(2) . .
C43 C42 C44 107.2(2) . .
C42 C43 H43A 109.5 . .
C42 C43 H43B 109.5 . .
H43A C43 H43B 109.5 . .
C42 C43 H43C 109.5 . .
H43A C43 H43C 109.5 . .
H43B C43 H43C 109.5 . .
C42 C44 H44A 109.5 . .
C42 C44 H44B 109.5 . .
H44A C44 H44B 109.5 . .
C42 C44 H44C 109.5 . .
H44A C44 H44C 109.5 . .
H44B C44 H44C 109.5 . .
C50 C45 C46 117.0(3) . .
C50 C45 C42 122.7(2) . .
C46 C45 C42 120.1(2) . .
C45 C46 C47 121.6(3) . .
C45 C46 H46A 119.2 . .
C47 C46 H46A 119.2 . .
C48 C47 C46 119.9(4) . .
C48 C47 H47A 120.1 . .
C46 C47 H47A 120.1 . .
C49 C48 C47 119.0(3) . .
C49 C48 H48A 120.5 . .
C47 C48 H48A 120.5 . .
C48 C49 C50 120.9(3) . .
C48 C49 H49A 119.5 . .
C50 C49 H49A 119.5 . .
C49 C50 C45 121.6(3) . .
C49 C50 H50A 119.2 . .
C45 C50 H50A 119.2 . .
C57 C53 C54 120.0 . .
C57 C53 H53A 120.0 . .
C54 C53 H53A 120.0 . .
C51 C57 C53 117.3(9) . .
C51 C57 C52 122.3(9) . .
C53 C57 C52 120.0 . .
C56 C52 C57 120.0 . .
C56 C52 H52A 120.0 . .
C57 C52 H52A 120.0 . .
C52 C56 C55 120.0 . .
C52 C56 H56A 120.0 . .
C55 C56 H56A 120.0 . .
C56 C55 C54 120.0 . .
C56 C55 H55A 120.0 . .
C54 C55 H55A 120.0 . .
C55 C54 C53 120.0 . .
C55 C54 H54A 120.0 . .
C53 C54 H54A 120.0 . .
C57 C51 H51A 109.5 . .
C57 C51 H51B 109.5 . .
H51A C51 H51B 109.5 . .
C57 C51 H51C 109.5 . .
H51A C51 H51C 109.5 . .
H51B C51 H51C 109.5 . .

loop_
_geom_bond_atom_site_label_1
_geom_bond_atom_site_label_2
_geom_bond_distance
_geom_bond_site_symmetry_2
Zn O1 1.8495(15) .
Zn O3 1.9622(14) 2_666
Zn O3 1.9792(13) .
Zn O2 2.0750(15) .
Zn Zn 2.9245(5) 2_666
O1 C1 1.343(2) .
O3 C14 1.372(2) .
O3 Zn 1.9622(14) 2_666
O2 C7 1.459(3) .
O2 C8 1.462(2) .
C1 C6 1.409(3) .
C1 C2 1.415(3) .
C2 C3 1.403(3) .
C2 C15 1.534(3) .
C3 C4 1.392(3) .
C3 H3A 0.9300 .
C4 C5 1.380(3) .
C4 C24 1.549(3) .
C5 C6 1.388(3) .
C5 H5A 0.9300 .
C6 C7 1.504(3) .
C7 H7A 0.9700 .
C7 H7B 0.9700 .
C8 C9 1.504(3) .
C8 H8A 0.9700 .
C8 H8B 0.9700 .
C9 C10 1.389(3) .
C9 C14 1.400(3) .
C10 C11 1.384(3) .
C10 H10A 0.9300 .
C11 C12 1.390(3) .
C11 C33 1.544(3) .
C12 C13 1.397(3) .
C12 H12A 0.9300 .
C13 C14 1.417(3) .
C13 C42 1.528(3) .
C15 C18 1.529(4) .
C15 C16 1.549(4) .
C15 C17 1.552(4) .
C16 H16A 0.9600 .
C16 H16B 0.9600 .
C16 H16C 0.9600 .
C17 H17A 0.9600 .
C17 H17B 0.9600 .
C17 H17C 0.9600 .
C18 C23 1.376(4) .
C18 C19 1.389(4) .
C19 C20 1.405(6) .
C19 H19A 0.9300 .
C20 C21 1.333(7) .
C20 H20A 0.9300 .
C21 C22 1.384(7) .
C21 H21A 0.9300 .
C22 C23 1.387(4) .
C22 H22A 0.9300 .
C23 H23A 0.9300 .
C24 C27 1.526(4) .
C24 C26 1.526(5) .
C24 C25 1.532(4) .
C25 H25A 0.9600 .
C25 H25B 0.9600 .
C25 H25C 0.9600 .
C26 H26A 0.9600 .
C26 H26B 0.9600 .
C26 H26C 0.9600 .
C27 C32 1.378(5) .
C27 C28 1.380(4) .
C28 C29 1.445(8) .
C28 H28A 0.9300 .
C29 C30 1.328(9) .
C29 H29A 0.9300 .
C30 C31 1.350(8) .
C30 H30A 0.9300 .
C31 C32 1.368(5) .
C31 H31A 0.9300 .
C32 H32A 0.9300 .
C33 C35 1.519(4) .
C33 C36 1.531(4) .
C33 C34 1.538(4) .
C34 H34A 0.9600 .
C34 H34B 0.9600 .
C34 H34C 0.9600 .
C35 H35A 0.9600 .
C35 H35B 0.9600 .
C35 H35C 0.9600 .
C36 C41 1.384(4) .
C36 C37 1.391(5) .
C37 C38 1.385(5) .
C37 H37A 0.9300 .
C38 C39 1.300(8) .
C38 H38A 0.9300 .
C39 C40 1.349(8) .
C39 H39A 0.9300 .
C40 C41 1.440(7) .
C40 H40A 0.9300 .
C41 H41A 0.9300 .
C42 C45 1.537(3) .
C42 C43 1.537(4) .
C42 C44 1.544(3) .
C43 H43A 0.9600 .
C43 H43B 0.9600 .
C43 H43C 0.9600 .
C44 H44A 0.9600 .
C44 H44B 0.9600 .
C44 H44C 0.9600 .
C45 C50 1.378(4) .
C45 C46 1.383(4) .
C46 C47 1.387(4) .
C46 H46A 0.9300 .
C47 C48 1.378(6) .
C47 H47A 0.9300 .
C48 C49 1.358(6) .
C48 H48A 0.9300 .
C49 C50 1.379(4) .
C49 H49A 0.9300 .
C50 H50A 0.9300 .
C53 C57 1.3900 .
C53 C54 1.3900 .
C53 H53A 0.9300 .
C57 C51 1.282(11) .
C57 C52 1.3900 .
C52 C56 1.3900 .
C52 H52A 0.9300 .
C56 C55 1.3900 .
C56 H56A 0.9300 .
C55 C54 1.3900 .
C55 H55A 0.9300 .
C54 H54A 0.9300 .
C51 H51A 0.9600 .
C51 H51B 0.9600 .
C51 H51C 0.9600 .
